data_4061449
loop_
_publ_author_name
'Oberbeckmann-Winter, Nicola'
'Braunstein, Pierre'
'Welter, Richard'

_publ_section_title
;
 Palladium Phosphino-Iminolate Complexes as Metalloligands for Coinage Metals:
 A Versatile, Ambivalent Behavior
;
_journal_coden_ASTM ORGND7
_journal_issue 13
_journal_name_full Organometallics
_journal_page_first 3149
_journal_page_last 3157
_journal_paper_doi 10.1021/om050156d
_journal_volume 24
_journal_year 2005
_chemical_formula_moiety 'C46 H50 Cu N4 O2 P2 Pd2, B F4'
_chemical_formula_sum 'C46 H50 B Cu F4 N4 O2 P2 Pd2'
_chemical_formula_weight 1115.99
_space_group_IT_number 14
_symmetry_cell_setting monoclinic
_symmetry_space_group_name_Hall '-P 2yn'
_symmetry_space_group_name_H-M 'P 1 21/n 1'
_cell_angle_alpha 90.00
_cell_angle_beta 90.93(5)
_cell_angle_gamma 90.00
_cell_formula_units_Z 4
_cell_length_a 12.130(2)
_cell_length_b 18.709(3)
_cell_length_c 20.621(3)
_cell_measurement_temperature 173(2)
_cell_volume 4679.1(13)
_diffrn_ambient_temperature 173(2)
_exptl_crystal_density_diffrn 1.584
_cod_depositor_comments
;
 Updated bibliographic information.

 Antanas Vaitkus,
 2019-10-02
;
_cod_original_sg_symbol_H-M 'P 21/n'
_cod_database_code 4061449

loop_
_symmetry_equiv_pos_as_xyz
'x, y, z'
'-x+1/2, y+1/2, -z+1/2'
'-x, -y, -z'
'x-1/2, -y-1/2, z-1/2'

loop_
_atom_site_label
_atom_site_type_symbol
_atom_site_fract_x
_atom_site_fract_y
_atom_site_fract_z
_atom_site_U_iso_or_equiv
_atom_site_adp_type
_atom_site_occupancy
_atom_site_symmetry_multiplicity
_atom_site_calc_flag
_atom_site_refinement_flags
_atom_site_disorder_assembly
_atom_site_disorder_group
Pd2 Pd 0.33219(3) 0.67923(2) 0.112237(17) 0.03193(11) Uani 1 1 d . . .
Pd1 Pd -0.30463(3) 0.86690(2) -0.127715(16) 0.02987(11) Uani 1 1 d . . .
Cu Cu 0.03156(4) 0.77772(3) -0.02243(3) 0.03282(15) Uani 1 1 d . . .
P2 P 0.20367(9) 0.76053(7) 0.09062(6) 0.0296(3) Uani 1 1 d . . .
P1 P -0.21258(9) 0.80658(7) -0.05279(5) 0.0281(3) Uani 1 1 d . . .
O2 O 0.2438(3) 0.62430(18) 0.03849(17) 0.0433(9) Uani 1 1 d . . .
N4 N 0.1378(3) 0.7246(2) 0.02395(17) 0.0302(9) Uani 1 1 d . . .
O1 O -0.1435(3) 0.90539(18) -0.14637(15) 0.0377(8) Uani 1 1 d . . .
N2 N -0.0783(3) 0.8284(2) -0.06776(17) 0.0290(9) Uani 1 1 d . . .
C24 C 0.4231(4) 0.7283(3) 0.1804(2) 0.0380(12) Uani 1 1 d . . .
N3 N 0.4577(3) 0.5999(2) 0.1223(2) 0.0444(11) Uani 1 1 d . . .
N1 N -0.3872(3) 0.9357(2) -0.19496(18) 0.0385(10) Uani 1 1 d . . .
C33 C 0.1690(4) 0.6585(3) 0.0083(2) 0.0365(11) Uani 1 1 d . . .
C10 C -0.0656(4) 0.8771(3) -0.1143(2) 0.0323(11) Uani 1 1 d . . .
C34 C 0.1132(5) 0.6220(3) -0.0474(3) 0.0567(16) Uani 1 1 d . . .
H34A H 0.1627 0.6213 -0.0845 0.085 Uiso 1 1 calc . . .
H34B H 0.0456 0.6480 -0.0592 0.085 Uiso 1 1 calc . . .
H34C H 0.0947 0.5729 -0.0352 0.085 Uiso 1 1 calc . . .
C5 C -0.6474(4) 0.8522(4) -0.1428(3) 0.0561(17) Uani 1 1 d . . .
H5 H -0.7020 0.8825 -0.1616 0.067 Uiso 1 1 calc . . .
C37 C 0.2078(5) 0.9678(3) 0.0296(3) 0.0473(14) Uani 1 1 d . . .
H37 H 0.1574 1.0064 0.0247 0.057 Uiso 1 1 calc . . .
C42 C 0.0986(5) 0.8302(4) 0.1928(3) 0.0552(16) Uani 1 1 d . . .
H42 H 0.1599 0.8618 0.1938 0.066 Uiso 1 1 calc . . .
C3 C -0.5998(4) 0.7438(3) -0.0893(3) 0.0534(15) Uani 1 1 d . . .
H3 H -0.6212 0.6997 -0.0703 0.064 Uiso 1 1 calc . . .
C38 C 0.3152(5) 0.9760(3) 0.0097(2) 0.0482(14) Uani 1 1 d . . .
H38 H 0.3381 1.0195 -0.0096 0.058 Uiso 1 1 calc . . .
C16 C -0.3670(4) 0.8541(3) 0.1155(3) 0.0504(14) Uani 1 1 d . . .
H16 H -0.4377 0.8459 0.1331 0.061 Uiso 1 1 calc . . .
C35 C 0.2472(4) 0.8482(2) 0.0639(2) 0.0293(10) Uani 1 1 d . . .
C40 C 0.3548(4) 0.8566(3) 0.0446(2) 0.0374(12) Uani 1 1 d . . .
H40 H 0.4059 0.8184 0.0496 0.045 Uiso 1 1 calc . . .
C19 C -0.2024(4) 0.6710(3) 0.0070(3) 0.0481(14) Uani 1 1 d . . .
H19 H -0.1973 0.6948 0.0476 0.058 Uiso 1 1 calc . . .
C41 C 0.0921(4) 0.7768(3) 0.1466(2) 0.0354(11) Uani 1 1 d . . .
C36 C 0.1729(4) 0.9046(3) 0.0563(2) 0.0388(12) Uani 1 1 d . . .
H36 H 0.0987 0.8994 0.0695 0.047 Uiso 1 1 calc . . .
C12 C -0.2383(4) 0.8370(3) 0.0288(2) 0.0318(11) Uani 1 1 d . . .
C14 C -0.1881(5) 0.9059(3) 0.1233(3) 0.0476(14) Uani 1 1 d . . .
H14 H -0.1353 0.9338 0.1465 0.057 Uiso 1 1 calc . . .
C13 C -0.1619(4) 0.8772(3) 0.0639(2) 0.0384(12) Uani 1 1 d . . .
H13 H -0.0906 0.8851 0.0468 0.046 Uiso 1 1 calc . . .
C1 C -0.4559(4) 0.8278(3) -0.1163(2) 0.0372(12) Uani 1 1 d . . .
C17 C -0.3406(4) 0.8257(3) 0.0556(2) 0.0419(13) Uani 1 1 d . . .
H17 H -0.3939 0.7980 0.0325 0.050 Uiso 1 1 calc . . .
C30 C 0.5592(4) 0.6398(3) 0.1408(3) 0.0579(16) Uani 1 1 d . . .
H30A H 0.5928 0.6610 0.1018 0.069 Uiso 1 1 calc . . .
H30B H 0.6135 0.6072 0.1614 0.069 Uiso 1 1 calc . . .
C11 C 0.0485(4) 0.9011(3) -0.1296(3) 0.0513(15) Uani 1 1 d . . .
H11A H 0.0544 0.9086 -0.1764 0.077 Uiso 1 1 calc . . .
H11B H 0.1016 0.8645 -0.1156 0.077 Uiso 1 1 calc . . .
H11C H 0.0645 0.9460 -0.1067 0.077 Uiso 1 1 calc . . .
C4 C -0.6786(4) 0.7889(4) -0.1162(3) 0.0590(17) Uani 1 1 d . . .
H4 H -0.7542 0.7758 -0.1161 0.071 Uiso 1 1 calc . . .
C6 C -0.5383(4) 0.8735(3) -0.1431(2) 0.0425(13) Uani 1 1 d . . .
C7 C -0.5014(4) 0.9420(4) -0.1705(3) 0.0532(15) Uani 1 1 d . . .
H7A H -0.5038 0.9796 -0.1367 0.064 Uiso 1 1 calc . . .
H7B H -0.5518 0.9563 -0.2064 0.064 Uiso 1 1 calc . . .
C18 C -0.2133(4) 0.7100(3) -0.0501(2) 0.0342(11) Uani 1 1 d . . .
C9 C -0.3348(5) 1.0069(3) -0.2005(3) 0.0543(15) Uani 1 1 d . . .
H9A H -0.2598 1.0014 -0.2167 0.081 Uiso 1 1 calc . . .
H9B H -0.3319 1.0298 -0.1578 0.081 Uiso 1 1 calc . . .
H9C H -0.3780 1.0366 -0.2307 0.081 Uiso 1 1 calc . . .
C15 C -0.2907(5) 0.8941(3) 0.1491(2) 0.0516(15) Uani 1 1 d . . .
H15 H -0.3085 0.9136 0.1901 0.062 Uiso 1 1 calc . . .
C2 C -0.4891(4) 0.7633(3) -0.0903(2) 0.0449(13) Uani 1 1 d . . .
H2 H -0.4352 0.7316 -0.0727 0.054 Uiso 1 1 calc . . .
C8 C -0.3890(5) 0.9005(3) -0.2597(3) 0.0599(17) Uani 1 1 d . . .
H8A H -0.3134 0.8955 -0.2751 0.090 Uiso 1 1 calc . . .
H8B H -0.4318 0.9297 -0.2905 0.090 Uiso 1 1 calc . . .
H8C H -0.4229 0.8531 -0.2562 0.090 Uiso 1 1 calc . . .
C29 C 0.5281(4) 0.6979(3) 0.1876(3) 0.0445(13) Uani 1 1 d . . .
C25 C 0.3981(4) 0.7857(3) 0.2199(3) 0.0487(14) Uani 1 1 d . . .
H25 H 0.3274 0.8073 0.2163 0.058 Uiso 1 1 calc . . .
C39 C 0.3883(4) 0.9213(3) 0.0179(3) 0.0471(14) Uani 1 1 d . . .
H39 H 0.4627 0.9273 0.0052 0.057 Uiso 1 1 calc . . .
C26 C 0.4742(5) 0.8123(3) 0.2647(3) 0.0559(16) Uani 1 1 d . . .
H26 H 0.4555 0.8524 0.2906 0.067 Uiso 1 1 calc . . .
C28 C 0.6013(4) 0.7241(3) 0.2339(3) 0.0542(16) Uani 1 1 d . . .
H28 H 0.6710 0.7017 0.2396 0.065 Uiso 1 1 calc . . .
C31 C 0.4297(5) 0.5500(4) 0.1751(3) 0.0723(19) Uani 1 1 d . . .
H31A H 0.4157 0.5771 0.2148 0.108 Uiso 1 1 calc . . .
H31B H 0.4913 0.5170 0.1828 0.108 Uiso 1 1 calc . . .
H31C H 0.3636 0.5228 0.1628 0.108 Uiso 1 1 calc . . .
C32 C 0.4761(5) 0.5592(4) 0.0622(3) 0.078(2) Uani 1 1 d . . .
H32A H 0.4960 0.5922 0.0274 0.117 Uiso 1 1 calc . . .
H32B H 0.4085 0.5336 0.0498 0.117 Uiso 1 1 calc . . .
H32C H 0.5360 0.5248 0.0694 0.117 Uiso 1 1 calc . . .
C27 C 0.5753(5) 0.7815(3) 0.2717(3) 0.0534(15) Uani 1 1 d . . .
H27 H 0.6272 0.7998 0.3024 0.064 Uiso 1 1 calc . . .
C46 C 0.0027(4) 0.7316(3) 0.1462(3) 0.0461(13) Uani 1 1 d . . .
H46 H -0.0022 0.6943 0.1150 0.055 Uiso 1 1 calc . . .
C45 C -0.0797(5) 0.7399(4) 0.1909(3) 0.0676(19) Uani 1 1 d . . .
H45 H -0.1415 0.7087 0.1898 0.081 Uiso 1 1 calc . . .
C20 C -0.1992(5) 0.5973(4) 0.0040(4) 0.0673(18) Uani 1 1 d . . .
H20 H -0.1928 0.5706 0.0431 0.081 Uiso 1 1 calc . . .
C23 C -0.2210(5) 0.6744(3) -0.1086(3) 0.0584(16) Uani 1 1 d . . .
H23 H -0.2304 0.7006 -0.1478 0.070 Uiso 1 1 calc . . .
C43 C 0.0151(6) 0.8379(4) 0.2383(3) 0.072(2) Uani 1 1 d . . .
H43 H 0.0195 0.8743 0.2703 0.087 Uiso 1 1 calc . . .
C44 C -0.0735(6) 0.7920(5) 0.2360(3) 0.078(2) Uani 1 1 d . . .
H44 H -0.1308 0.7971 0.2666 0.093 Uiso 1 1 calc . . .
C21 C -0.2049(6) 0.5623(3) -0.0534(4) 0.076(2) Uani 1 1 d . . .
H21 H -0.2018 0.5115 -0.0543 0.091 Uiso 1 1 calc . . .
C22 C -0.2150(7) 0.5999(4) -0.1103(4) 0.077(2) Uani 1 1 d . . .
H22 H -0.2179 0.5754 -0.1506 0.093 Uiso 1 1 calc . . .
B B 0.7770(10) 0.5006(7) 0.1873(4) 0.100(4) Uani 1 1 d . . .
F1 F 0.7183(4) 0.4863(3) 0.1363(2) 0.129(2) Uani 1 1 d . . .
F2 F 0.8655(4) 0.4602(3) 0.1994(2) 0.1187(18) Uani 1 1 d . . .
F3 F 0.7243(5) 0.5200(3) 0.2397(2) 0.154(3) Uani 1 1 d . . .
F4 F 0.8208(6) 0.5664(5) 0.1678(4) 0.196(3) Uani 1 1 d . . .

loop_
_atom_site_aniso_label
_atom_site_aniso_U_11
_atom_site_aniso_U_22
_atom_site_aniso_U_33
_atom_site_aniso_U_23
_atom_site_aniso_U_13
_atom_site_aniso_U_12
Pd2 0.02609(19) 0.0318(2) 0.0378(2) 0.00303(16) -0.00430(14) 0.00530(15)
Pd1 0.02352(18) 0.0351(2) 0.03088(19) 0.00253(16) -0.00413(13) 0.00035(15)
Cu 0.0243(3) 0.0372(4) 0.0369(3) 0.0041(3) -0.0041(2) 0.0041(2)
P2 0.0234(6) 0.0318(7) 0.0336(6) 0.0027(5) -0.0018(5) 0.0023(5)
P1 0.0223(6) 0.0308(7) 0.0313(6) 0.0037(5) -0.0002(5) -0.0008(5)
O2 0.042(2) 0.028(2) 0.060(2) -0.0029(17) -0.0136(17) 0.0083(16)
N4 0.027(2) 0.032(2) 0.032(2) -0.0003(17) -0.0054(15) -0.0005(17)
O1 0.0295(18) 0.046(2) 0.0377(18) 0.0152(16) -0.0042(14) -0.0024(15)
N2 0.0204(18) 0.034(2) 0.032(2) 0.0058(17) -0.0023(15) 0.0018(16)
C24 0.032(3) 0.042(3) 0.039(3) 0.007(2) -0.001(2) -0.001(2)
N3 0.037(2) 0.041(3) 0.056(3) -0.002(2) -0.005(2) 0.013(2)
N1 0.035(2) 0.044(3) 0.036(2) -0.0006(19) -0.0105(17) 0.004(2)
C33 0.032(3) 0.039(3) 0.038(3) 0.001(2) -0.001(2) 0.000(2)
C10 0.029(3) 0.034(3) 0.034(2) 0.001(2) 0.006(2) -0.004(2)
C34 0.063(4) 0.047(4) 0.059(4) -0.014(3) -0.022(3) 0.010(3)
C5 0.027(3) 0.095(5) 0.046(3) -0.010(3) -0.004(2) 0.008(3)
C37 0.056(4) 0.030(3) 0.056(3) 0.009(3) -0.011(3) 0.007(3)
C42 0.042(3) 0.076(5) 0.048(3) -0.002(3) 0.003(3) 0.009(3)
C3 0.038(3) 0.070(4) 0.052(3) -0.007(3) 0.006(3) -0.020(3)
C38 0.058(4) 0.038(3) 0.048(3) 0.007(3) 0.000(3) -0.009(3)
C16 0.045(3) 0.064(4) 0.043(3) 0.004(3) 0.011(3) -0.004(3)
C35 0.031(3) 0.028(3) 0.029(2) 0.0006(19) -0.0023(19) 0.001(2)
C40 0.035(3) 0.037(3) 0.040(3) 0.003(2) 0.001(2) 0.001(2)
C19 0.047(3) 0.045(4) 0.053(3) 0.010(3) -0.002(3) 0.002(3)
C41 0.031(3) 0.042(3) 0.034(3) 0.010(2) 0.000(2) 0.008(2)
C36 0.030(3) 0.032(3) 0.054(3) -0.003(2) -0.002(2) 0.003(2)
C12 0.033(3) 0.033(3) 0.030(2) 0.004(2) -0.0016(19) 0.003(2)
C14 0.060(4) 0.037(3) 0.046(3) -0.004(2) -0.012(3) -0.005(3)
C13 0.034(3) 0.042(3) 0.039(3) 0.009(2) -0.004(2) -0.004(2)
C1 0.026(2) 0.054(4) 0.031(2) -0.005(2) -0.0017(19) -0.003(2)
C17 0.032(3) 0.055(4) 0.039(3) 0.000(2) 0.000(2) -0.007(2)
C30 0.033(3) 0.054(4) 0.087(4) 0.005(3) -0.005(3) 0.007(3)
C11 0.030(3) 0.065(4) 0.059(3) 0.013(3) 0.001(2) -0.010(3)
C4 0.027(3) 0.097(5) 0.053(3) -0.010(4) 0.008(2) -0.015(3)
C6 0.027(3) 0.063(4) 0.037(3) -0.005(3) -0.004(2) 0.004(2)
C7 0.038(3) 0.070(4) 0.051(3) -0.002(3) -0.012(3) 0.016(3)
C18 0.027(2) 0.033(3) 0.043(3) 0.000(2) 0.006(2) -0.002(2)
C9 0.060(4) 0.044(4) 0.059(3) 0.014(3) -0.009(3) -0.001(3)
C15 0.066(4) 0.052(4) 0.037(3) 0.001(3) 0.008(3) 0.008(3)
C2 0.033(3) 0.063(4) 0.040(3) -0.003(3) 0.004(2) -0.005(3)
C8 0.074(4) 0.070(5) 0.035(3) -0.009(3) -0.010(3) -0.003(3)
C29 0.036(3) 0.040(3) 0.057(3) 0.003(3) -0.007(2) 0.005(2)
C25 0.035(3) 0.064(4) 0.046(3) -0.006(3) -0.007(2) 0.014(3)
C39 0.040(3) 0.051(4) 0.051(3) 0.003(3) 0.009(2) -0.009(3)
C26 0.061(4) 0.060(4) 0.046(3) -0.015(3) -0.009(3) 0.005(3)
C28 0.035(3) 0.069(5) 0.058(4) 0.008(3) -0.014(3) 0.005(3)
C31 0.065(4) 0.054(4) 0.097(5) 0.025(4) -0.008(4) 0.008(3)
C32 0.070(4) 0.076(5) 0.089(5) -0.033(4) -0.011(4) 0.031(4)
C27 0.053(4) 0.063(4) 0.044(3) -0.002(3) -0.021(3) -0.003(3)
C46 0.034(3) 0.050(4) 0.054(3) 0.020(3) 0.005(2) 0.002(2)
C45 0.047(4) 0.085(5) 0.071(4) 0.036(4) 0.021(3) 0.002(3)
C20 0.070(4) 0.043(4) 0.088(5) 0.028(4) 0.000(4) -0.002(3)
C23 0.080(4) 0.046(4) 0.050(3) 0.003(3) 0.013(3) -0.004(3)
C43 0.068(5) 0.102(6) 0.048(4) -0.008(4) 0.006(3) 0.023(4)
C44 0.057(4) 0.121(7) 0.056(4) 0.036(4) 0.028(3) 0.035(4)
C21 0.082(5) 0.025(3) 0.120(6) 0.000(4) 0.009(4) -0.007(3)
C22 0.105(6) 0.039(4) 0.089(5) -0.019(4) 0.024(4) -0.010(4)
B 0.124(9) 0.126(10) 0.049(5) 0.008(5) -0.020(5) 0.076(8)
F1 0.120(4) 0.155(5) 0.111(4) -0.052(3) -0.043(3) 0.049(4)
F2 0.135(4) 0.131(4) 0.089(3) -0.002(3) -0.018(3) 0.085(4)
F3 0.193(6) 0.191(6) 0.077(3) 0.001(3) 0.010(3) 0.116(5)
F4 0.183(7) 0.170(7) 0.234(8) 0.054(6) -0.056(6) -0.002(6)

loop_
_geom_bond_atom_site_label_1
_geom_bond_atom_site_label_2
_geom_bond_distance
_geom_bond_site_symmetry_2
_geom_bond_publ_flag
Pd2 C24 1.997(5) . ?
Pd2 O2 2.113(3) . ?
Pd2 N3 2.134(4) . ?
Pd2 P2 2.2182(13) . ?
Pd1 C1 1.993(5) . ?
Pd1 O1 2.124(3) . ?
Pd1 N1 2.130(4) . ?
Pd1 P1 2.2026(14) . ?
Cu N2 1.873(3) . ?
Cu N4 1.877(4) . ?
P2 N4 1.716(4) . ?
P2 C35 1.811(5) . ?
P2 C41 1.818(5) . ?
P1 N2 1.712(4) . ?
P1 C18 1.807(5) . ?
P1 C12 1.809(5) . ?
O2 C33 1.264(5) . ?
N4 C33 1.336(6) . ?
O1 C10 1.261(5) . ?
N2 C10 1.333(6) . ?
C24 C25 1.384(7) . ?
C24 C29 1.400(7) . ?
N3 C32 1.475(7) . ?
N3 C31 1.477(8) . ?
N3 C30 1.486(7) . ?
N1 C9 1.481(7) . ?
N1 C7 1.487(7) . ?
N1 C8 1.489(6) . ?
C33 C34 1.489(7) . ?
C10 C11 1.494(7) . ?
C34 H34A 0.9800 . ?
C34 H34B 0.9800 . ?
C34 H34C 0.9800 . ?
C5 C4 1.360(9) . ?
C5 C6 1.383(7) . ?
C5 H5 0.9500 . ?
C37 C36 1.375(7) . ?
C37 C38 1.381(7) . ?
C37 H37 0.9500 . ?
C42 C41 1.384(8) . ?
C42 C43 1.398(8) . ?
C42 H42 0.9500 . ?
C3 C4 1.384(8) . ?
C3 C2 1.392(7) . ?
C3 H3 0.9500 . ?
C38 C39 1.362(8) . ?
C38 H38 0.9500 . ?
C16 C15 1.369(8) . ?
C16 C17 1.386(7) . ?
C16 H16 0.9500 . ?
C35 C40 1.379(6) . ?
C35 C36 1.396(6) . ?
C40 C39 1.393(7) . ?
C40 H40 0.9500 . ?
C19 C20 1.381(8) . ?
C19 C18 1.389(7) . ?
C19 H19 0.9500 . ?
C41 C46 1.375(7) . ?
C36 H36 0.9500 . ?
C12 C17 1.383(7) . ?
C12 C13 1.389(6) . ?
C14 C13 1.378(7) . ?
C14 C15 1.380(8) . ?
C14 H14 0.9500 . ?
C13 H13 0.9500 . ?
C1 C2 1.383(7) . ?
C1 C6 1.419(7) . ?
C17 H17 0.9500 . ?
C30 C29 1.505(8) . ?
C30 H30A 0.9900 . ?
C30 H30B 0.9900 . ?
C11 H11A 0.9800 . ?
C11 H11B 0.9800 . ?
C11 H11C 0.9800 . ?
C4 H4 0.9500 . ?
C6 C7 1.474(8) . ?
C7 H7A 0.9900 . ?
C7 H7B 0.9900 . ?
C18 C23 1.380(7) . ?
C9 H9A 0.9800 . ?
C9 H9B 0.9800 . ?
C9 H9C 0.9800 . ?
C15 H15 0.9500 . ?
C2 H2 0.9500 . ?
C8 H8A 0.9800 . ?
C8 H8B 0.9800 . ?
C8 H8C 0.9800 . ?
C29 C28 1.383(7) . ?
C25 C26 1.386(7) . ?
C25 H25 0.9500 . ?
C39 H39 0.9500 . ?
C26 C27 1.361(8) . ?
C26 H26 0.9500 . ?
C28 C27 1.367(8) . ?
C28 H28 0.9500 . ?
C31 H31A 0.9800 . ?
C31 H31B 0.9800 . ?
C31 H31C 0.9800 . ?
C32 H32A 0.9800 . ?
C32 H32B 0.9800 . ?
C32 H32C 0.9800 . ?
C27 H27 0.9500 . ?
C46 C45 1.379(8) . ?
C46 H46 0.9500 . ?
C45 C44 1.350(10) . ?
C45 H45 0.9500 . ?
C20 C21 1.354(10) . ?
C20 H20 0.9500 . ?
C23 C22 1.396(8) . ?
C23 H23 0.9500 . ?
C43 C44 1.376(10) . ?
C43 H43 0.9500 . ?
C44 H44 0.9500 . ?
C21 C22 1.372(10) . ?
C21 H21 0.9500 . ?
C22 H22 0.9500 . ?
B F1 1.288(10) . ?
B F3 1.315(10) . ?
B F2 1.333(9) . ?
B F4 1.403(14) . ?
